data_7017715
loop_
_publ_author_name
'Liu, Xiaolong'
'Chen, Wanzhi'

_publ_section_title
;
 Synthesis of ruthenium(II) complexes of tetradentate
 bis(N-pyridylimidazolylidenyl)methane and their reactivities towards N-
 donors.
;
_journal_issue 2
_journal_name_full 'Dalton transactions (Cambridge, England : 2003)'
_journal_page_first 599
_journal_page_last 608
_journal_paper_doi 10.1039/c1dt11356a
_journal_volume 41
_journal_year 2012
_chemical_formula_sum 'C51 H50 F12 N10 P4 Ru'
_chemical_formula_weight 1255.96
_chemical_name_systematic
;
?
;
_space_group_IT_number 2
_symmetry_cell_setting triclinic
_symmetry_space_group_name_Hall '-P 1'
_symmetry_space_group_name_H-M 'P -1'
_atom_sites_solution_hydrogens geom
_atom_sites_solution_primary direct
_atom_sites_solution_secondary difmap
_audit_creation_method SHELXL-97
_cell_angle_alpha 66.734(4)
_cell_angle_beta 77.441(3)
_cell_angle_gamma 77.248(3)
_cell_formula_units_Z 2
_cell_length_a 12.2411(3)
_cell_length_b 15.6921(7)
_cell_length_c 16.1366(8)
_cell_measurement_temperature 293(2)
_cell_volume 2747.9(2)
_computing_cell_refinement 'Bruker FRAMBO'
_computing_data_collection 'Bruker FRAMBO'
_computing_data_reduction 'Bruker SAINT'
_computing_molecular_graphics 'Bruker SHELXTL'
_computing_publication_material 'Bruker SHELXTL'
_computing_structure_refinement 'Bruker SHELXTL'
_computing_structure_solution 'Bruker SHELXTL'
_diffrn_ambient_temperature 293(2)
_diffrn_measured_fraction_theta_full 0.998
_diffrn_measured_fraction_theta_max 0.998
_diffrn_radiation_monochromator graphite
_diffrn_radiation_source 'fine-focus sealed tube'
_diffrn_radiation_type MoK\a
_diffrn_radiation_wavelength 0.71073
_diffrn_reflns_av_R_equivalents 0.0327
_diffrn_reflns_av_sigmaI/netI 0.0426
_diffrn_reflns_limit_h_max 14
_diffrn_reflns_limit_h_min -14
_diffrn_reflns_limit_k_max 18
_diffrn_reflns_limit_k_min -17
_diffrn_reflns_limit_l_max 19
_diffrn_reflns_limit_l_min -18
_diffrn_reflns_number 23698
_diffrn_reflns_theta_full 25.01
_diffrn_reflns_theta_max 25.01
_diffrn_reflns_theta_min 2.89
_exptl_absorpt_coefficient_mu 0.489
_exptl_absorpt_correction_T_max 0.8753
_exptl_absorpt_correction_T_min 0.8476
_exptl_absorpt_correction_type multi-scan
_exptl_absorpt_process_details sadabs
_exptl_crystal_colour colorless
_exptl_crystal_density_diffrn 1.518
_exptl_crystal_density_method 'not measured'
_exptl_crystal_description block
_exptl_crystal_F_000 1276
_exptl_crystal_size_max 0.35
_exptl_crystal_size_mid 0.31
_exptl_crystal_size_min 0.28
_refine_diff_density_max 1.004
_refine_diff_density_min -0.717
_refine_diff_density_rms 0.072
_refine_ls_extinction_method none
_refine_ls_goodness_of_fit_ref 1.070
_refine_ls_hydrogen_treatment constr
_refine_ls_matrix_type full
_refine_ls_number_parameters 707
_refine_ls_number_reflns 9669
_refine_ls_number_restraints 0
_refine_ls_restrained_S_all 1.070
_refine_ls_R_factor_all 0.0596
_refine_ls_R_factor_gt 0.0451
_refine_ls_shift/su_max 0.009
_refine_ls_shift/su_mean 0.000
_refine_ls_structure_factor_coef Fsqd
_refine_ls_weighting_details 'calc w=1/[\s^2^(Fo^2^)+(0.0608P)^2^+2.3224P] where P=(Fo^2^+2Fc^2^)/3'
_refine_ls_weighting_scheme calc
_refine_ls_wR_factor_gt 0.1147
_refine_ls_wR_factor_ref 0.1262
_reflns_number_gt 7948
_reflns_number_total 9669
_reflns_threshold_expression >2sigma(I)
_cod_data_source_file c1dt11356a.txt
_cod_data_source_block complex_7
_cod_depositor_comments
;
The following automatic conversions were performed:

'_symmetry_cell_setting' value 'Triclinic' changed to 'triclinic'
according to /home/saulius/struct/CIF-dictionaries/cif_core.dic
dictionary named 'cif_core.dic' version 2.4.1 from 2010-06-29.

Automatic conversion script
Id: cif_fix_values 1715 2011-07-08 13:25:40Z adriana 
;
_cod_original_sg_symbol_H-M P-1
_cod_database_code 7017715

loop_
_symmetry_equiv_pos_as_xyz
'x, y, z'
'-x, -y, -z'

loop_
_atom_site_label
_atom_site_type_symbol
_atom_site_fract_x
_atom_site_fract_y
_atom_site_fract_z
_atom_site_U_iso_or_equiv
_atom_site_adp_type
_atom_site_occupancy
_atom_site_symmetry_multiplicity
_atom_site_calc_flag
_atom_site_refinement_flags
C1 C 0.8344(5) 0.8464(5) 0.8995(4) 0.0812(16) Uani 1 1 d .
H1 H 0.8862 0.8067 0.9378 0.097 Uiso 1 1 calc R
C2 C 0.7610(7) 0.9108(6) 0.9269(4) 0.099(2) Uani 1 1 d .
H2 H 0.7637 0.9159 0.9818 0.119 Uiso 1 1 calc R
C3 C 0.6824(6) 0.9686(5) 0.8730(5) 0.106(2) Uani 1 1 d .
H3 H 0.6294 1.0127 0.8913 0.127 Uiso 1 1 calc R
C4 C 0.6832(5) 0.9603(4) 0.7903(4) 0.0809(15) Uani 1 1 d .
H4 H 0.6318 0.9990 0.7511 0.097 Uiso 1 1 calc R
C5 C 0.7627(3) 0.8930(3) 0.7688(3) 0.0448(9) Uani 1 1 d .
C6 C 0.7276(2) 0.8407(2) 0.6484(2) 0.0319(7) Uani 1 1 d .
C7 C 0.8451(3) 0.9490(3) 0.6090(3) 0.0463(9) Uani 1 1 d .
H7 H 0.8871 0.9888 0.6143 0.056 Uiso 1 1 calc R
C8 C 0.8389(3) 0.9377(3) 0.5336(3) 0.0429(9) Uani 1 1 d .
H8 H 0.8756 0.9679 0.4755 0.052 Uiso 1 1 calc R
C9 C 0.7255(3) 0.8530(2) 0.4898(2) 0.0374(8) Uani 1 1 d .
H9A H 0.7525 0.7885 0.4947 0.045 Uiso 1 1 calc R
H9B H 0.7534 0.8938 0.4291 0.045 Uiso 1 1 calc R
C10 C 0.5358(3) 0.8376(2) 0.5870(2) 0.0299(7) Uani 1 1 d .
C11 C 0.4316(3) 0.9225(2) 0.4728(2) 0.0400(8) Uani 1 1 d .
H11 H 0.3690 0.9519 0.4426 0.048 Uiso 1 1 calc R
C12 C 0.5392(3) 0.9209(2) 0.4350(2) 0.0380(8) Uani 1 1 d .
H12 H 0.5668 0.9491 0.3736 0.046 Uiso 1 1 calc R
C13 C 0.3217(3) 0.8658(2) 0.6242(3) 0.0405(9) Uani 1 1 d .
C14 C 0.2416(3) 0.8291(3) 0.6056(3) 0.0554(11) Uani 1 1 d .
H14 H 0.2588 0.8015 0.5619 0.066 Uiso 1 1 calc R
C15 C 0.1337(4) 0.8352(3) 0.6551(4) 0.0747(16) Uani 1 1 d .
H15 H 0.0764 0.8119 0.6448 0.090 Uiso 1 1 calc R
C16 C 0.1131(4) 0.8756(4) 0.7184(4) 0.0805(17) Uani 1 1 d .
H16 H 0.0413 0.8810 0.7516 0.097 Uiso 1 1 calc R
C17 C 0.1992(4) 0.9081(4) 0.7327(3) 0.0738(14) Uani 1 1 d .
H17 H 0.1847 0.9332 0.7781 0.089 Uiso 1 1 calc R
C18 C 0.4402(3) 0.6040(2) 0.6649(3) 0.0409(8) Uani 1 1 d .
C19 C 0.4636(3) 0.6556(3) 0.5725(3) 0.0481(9) Uani 1 1 d .
H19 H 0.5015 0.7069 0.5538 0.058 Uiso 1 1 calc R
C20 C 0.4322(4) 0.6328(3) 0.5078(3) 0.0617(12) Uani 1 1 d .
H20 H 0.4470 0.6691 0.4462 0.074 Uiso 1 1 calc R
C21 C 0.3789(4) 0.5557(4) 0.5354(4) 0.0726(14) Uani 1 1 d .
H21 H 0.3565 0.5405 0.4921 0.087 Uiso 1 1 calc R
C22 C 0.3581(4) 0.5011(3) 0.6256(4) 0.0690(14) Uani 1 1 d .
H22 H 0.3233 0.4483 0.6434 0.083 Uiso 1 1 calc R
C23 C 0.3895(3) 0.5248(3) 0.6907(3) 0.0573(11) Uani 1 1 d .
H23 H 0.3764 0.4872 0.7521 0.069 Uiso 1 1 calc R
C24 C 0.3425(3) 0.6545(2) 0.8237(3) 0.0418(9) Uani 1 1 d .
C25 C 0.2402(3) 0.6417(3) 0.8108(3) 0.0523(10) Uani 1 1 d .
H25 H 0.2370 0.6248 0.7624 0.063 Uiso 1 1 calc R
C26 C 0.1421(3) 0.6538(3) 0.8697(4) 0.0648(13) Uani 1 1 d .
H26 H 0.0736 0.6448 0.8607 0.078 Uiso 1 1 calc R
C27 C 0.1460(4) 0.6792(3) 0.9414(3) 0.0655(13) Uani 1 1 d .
H27 H 0.0801 0.6876 0.9805 0.079 Uiso 1 1 calc R
C28 C 0.2459(4) 0.6921(3) 0.9552(3) 0.0587(11) Uani 1 1 d .
H28 H 0.2481 0.7089 1.0039 0.070 Uiso 1 1 calc R
C29 C 0.3446(3) 0.6801(3) 0.8969(3) 0.0490(10) Uani 1 1 d .
H29 H 0.4126 0.6891 0.9066 0.059 Uiso 1 1 calc R
C30 C 0.5481(3) 0.5236(2) 0.8235(3) 0.0454(9) Uani 1 1 d .
H30A H 0.4920 0.4827 0.8583 0.054 Uiso 1 1 calc R
H30B H 0.6016 0.4938 0.7855 0.054 Uiso 1 1 calc R
C31 C 0.6091(3) 0.5378(3) 0.8877(3) 0.0441(9) Uani 1 1 d .
H31A H 0.6547 0.4791 0.9187 0.053 Uiso 1 1 calc R
H31B H 0.5540 0.5556 0.9334 0.053 Uiso 1 1 calc R
C32 C 0.7347(3) 0.6402(3) 0.9272(2) 0.0403(8) Uani 1 1 d .
C33 C 0.6541(3) 0.6875(3) 0.9749(3) 0.0545(10) Uani 1 1 d .
H33 H 0.5867 0.7185 0.9521 0.065 Uiso 1 1 calc R
C34 C 0.6717(4) 0.6896(3) 1.0558(3) 0.0630(12) Uani 1 1 d .
H34 H 0.6164 0.7214 1.0871 0.076 Uiso 1 1 calc R
C35 C 0.7721(4) 0.6442(3) 1.0903(3) 0.0615(12) Uani 1 1 d .
H35 H 0.7851 0.6460 1.1442 0.074 Uiso 1 1 calc R
C36 C 0.8520(4) 0.5966(3) 1.0434(3) 0.0606(11) Uani 1 1 d .
H36 H 0.9192 0.5654 1.0663 0.073 Uiso 1 1 calc R
C37 C 0.8341(3) 0.5944(3) 0.9630(3) 0.0500(10) Uani 1 1 d .
H37 H 0.8894 0.5618 0.9324 0.060 Uiso 1 1 calc R
C38 C 0.8340(3) 0.5681(3) 0.7860(3) 0.0400(8) Uani 1 1 d .
C39 C 0.8523(4) 0.4731(3) 0.8011(3) 0.0587(11) Uani 1 1 d .
H39 H 0.7959 0.4369 0.8352 0.070 Uiso 1 1 calc R
C40 C 0.9533(4) 0.4318(4) 0.7661(4) 0.0761(15) Uani 1 1 d .
H40 H 0.9642 0.3680 0.7768 0.091 Uiso 1 1 calc R
C41 C 1.0367(4) 0.4833(4) 0.7162(4) 0.0743(15) Uani 1 1 d .
H41 H 1.1043 0.4547 0.6927 0.089 Uiso 1 1 calc R
C42 C 1.0218(3) 0.5784(4) 0.7001(3) 0.0644(12) Uani 1 1 d .
H42 H 1.0793 0.6137 0.6666 0.077 Uiso 1 1 calc R
C43 C 0.9194(3) 0.6201(3) 0.7348(3) 0.0503(10) Uani 1 1 d .
H43 H 0.9083 0.6841 0.7233 0.060 Uiso 1 1 calc R
C44 C 0.7514(3) 0.6202(3) 0.5926(3) 0.0423(9) Uani 1 1 d .
C45 C 0.8207(4) 0.5647(4) 0.5408(4) 0.0754(15) Uani 1 1 d .
H45A H 0.7898 0.5794 0.4861 0.113 Uiso 1 1 calc R
H45B H 0.8213 0.4992 0.5770 0.113 Uiso 1 1 calc R
H45C H 0.8966 0.5788 0.5252 0.113 Uiso 1 1 calc R
C46 C 0.4657(4) 0.8658(3) 0.8180(3) 0.0535(10) Uani 1 1 d .
C47 C 0.3949(5) 0.9164(4) 0.8744(4) 0.0859(17) Uani 1 1 d .
H47A H 0.3361 0.8810 0.9131 0.129 Uiso 1 1 calc R
H47B H 0.3615 0.9766 0.8359 0.129 Uiso 1 1 calc R
H47C H 0.4405 0.9247 0.9113 0.129 Uiso 1 1 calc R
C48 C 0.3666(6) 0.7308(6) 0.1706(7) 0.117(3) Uani 1 1 d .
C49 C 0.3656(7) 0.7053(9) 0.2640(7) 0.190(5) Uani 1 1 d .
H49A H 0.3005 0.6755 0.2971 0.285 Uiso 1 1 calc R
H49B H 0.3625 0.7603 0.2773 0.285 Uiso 1 1 calc R
H49C H 0.4331 0.6626 0.2819 0.285 Uiso 1 1 calc R
F1 F 0.6530(4) 0.7471(2) 0.3716(2) 0.1099(12) Uani 1 1 d .
F2 F 0.7958(3) 0.7327(3) 0.2633(3) 0.1292(14) Uani 1 1 d .
F3 F 0.7316(3) 0.8732(2) 0.2783(2) 0.0923(9) Uani 1 1 d .
F4 F 0.6234(4) 0.7209(3) 0.2513(3) 0.1128(12) Uani 1 1 d .
F5 F 0.5584(3) 0.8603(3) 0.2674(3) 0.1088(11) Uani 1 1 d .
F6 F 0.7009(4) 0.8478(3) 0.1588(2) 0.1314(15) Uani 1 1 d .
F7 F -0.0019(6) 0.8698(4) 0.3756(4) 0.212(3) Uani 1 1 d .
F8 F -0.0371(4) 0.7415(5) 0.4560(9) 0.318(6) Uani 1 1 d .
F9 F 0.1384(6) 0.6781(5) 0.4587(5) 0.245(4) Uani 1 1 d .
F10 F 0.0960(6) 0.7530(6) 0.3316(4) 0.242(4) Uani 1 1 d .
F11 F 0.1787(6) 0.8114(7) 0.3880(8) 0.307(6) Uani 1 1 d .
F12 F 0.0524(8) 0.7988(8) 0.4984(6) 0.312(6) Uani 1 1 d .
N1 N 0.8378(3) 0.8358(3) 0.8203(2) 0.0596(9) Uani 1 1 d .
N2 N 0.7767(2) 0.8899(2) 0.6795(2) 0.0376(7) Uani 1 1 d .
N3 N 0.7673(2) 0.87207(19) 0.55753(19) 0.0343(6) Uani 1 1 d .
N4 N 0.6019(2) 0.86927(18) 0.50460(19) 0.0322(6) Uani 1 1 d .
N5 N 0.4294(2) 0.87226(18) 0.56541(19) 0.0335(6) Uani 1 1 d .
N6 N 0.3044(3) 0.9061(2) 0.6845(2) 0.0519(8) Uani 1 1 d .
N7 N 0.5202(2) 0.8235(2) 0.7761(2) 0.0385(7) Uani 1 1 d .
N8 N 0.6991(2) 0.6670(2) 0.62995(19) 0.0344(6) Uani 1 1 d .
N9 N 0.3715(8) 0.7434(8) 0.0979(7) 0.197(4) Uani 1 1 d .
P1 P 0.70102(7) 0.62909(6) 0.82704(6) 0.0346(2) Uani 1 1 d .
P2 P 0.47775(7) 0.63772(6) 0.75070(6) 0.0361(2) Uani 1 1 d .
P3 P 0.67871(13) 0.79677(9) 0.26443(9) 0.0687(4) Uani 1 1 d .
P4 P 0.06921(12) 0.77287(12) 0.41625(11) 0.0827(4) Uani 1 1 d .
Ru1 Ru 0.60870(2) 0.746153(18) 0.702951(18) 0.03022(10) Uani 1 1 d .
C50 C 0.0506(12) 0.8843(9) 0.0652(14) 0.209(6) Uani 1 1 d .
C51 C -0.0017(11) 0.8947(12) 0.1437(7) 0.232(7) Uani 1 1 d .
H51A H 0.0537 0.8856 0.1816 0.349 Uiso 1 1 calc R
H51B H -0.0523 0.8493 0.1749 0.349 Uiso 1 1 calc R
H51C H -0.0439 0.9567 0.1308 0.349 Uiso 1 1 calc R
N10 N 0.0979(15) 0.8938(13) -0.0130(15) 0.368(12) Uani 1 1 d .

loop_
_atom_site_aniso_label
_atom_site_aniso_U_11
_atom_site_aniso_U_22
_atom_site_aniso_U_33
_atom_site_aniso_U_23
_atom_site_aniso_U_13
_atom_site_aniso_U_12
C1 0.088(4) 0.108(5) 0.048(3) -0.012(3) -0.021(3) -0.034(3)
C2 0.133(6) 0.127(6) 0.066(4) -0.050(4) -0.005(4) -0.059(5)
C3 0.134(6) 0.106(5) 0.098(5) -0.070(4) -0.007(4) -0.003(4)
C4 0.089(4) 0.084(4) 0.081(4) -0.049(3) -0.024(3) 0.012(3)
C5 0.043(2) 0.047(2) 0.048(2) -0.0157(19) -0.0088(17) -0.0140(17)
C6 0.0275(15) 0.0295(17) 0.0314(19) -0.0056(15) -0.0075(13) 0.0033(13)
C7 0.0340(18) 0.044(2) 0.058(3) -0.0111(19) -0.0065(17) -0.0152(16)
C8 0.0296(17) 0.039(2) 0.048(2) -0.0040(18) -0.0014(15) -0.0082(15)
C9 0.0373(17) 0.0373(19) 0.0293(19) -0.0069(15) 0.0017(14) -0.0057(15)
C10 0.0321(16) 0.0257(16) 0.0316(18) -0.0102(14) -0.0013(13) -0.0076(13)
C11 0.0429(19) 0.038(2) 0.037(2) -0.0101(17) -0.0167(16) 0.0014(15)
C12 0.046(2) 0.039(2) 0.0251(19) -0.0071(16) -0.0084(15) -0.0024(16)
C13 0.0293(17) 0.0318(19) 0.047(2) -0.0022(17) -0.0064(15) -0.0002(14)
C14 0.044(2) 0.041(2) 0.069(3) -0.002(2) -0.0152(19) -0.0086(17)
C15 0.040(2) 0.057(3) 0.101(4) 0.005(3) -0.016(2) -0.015(2)
C16 0.039(2) 0.076(4) 0.084(4) 0.004(3) 0.008(2) -0.004(2)
C17 0.049(3) 0.088(4) 0.062(3) -0.021(3) 0.011(2) 0.004(2)
C18 0.0351(18) 0.0341(19) 0.052(2) -0.0145(18) -0.0084(16) -0.0028(15)
C19 0.050(2) 0.040(2) 0.058(3) -0.019(2) -0.0111(18) -0.0068(17)
C20 0.073(3) 0.060(3) 0.061(3) -0.027(2) -0.018(2) -0.011(2)
C21 0.071(3) 0.074(3) 0.097(4) -0.049(3) -0.022(3) -0.015(3)
C22 0.063(3) 0.056(3) 0.104(4) -0.040(3) -0.012(3) -0.020(2)
C23 0.053(2) 0.046(2) 0.071(3) -0.018(2) -0.004(2) -0.0163(19)
C24 0.0369(18) 0.0329(19) 0.042(2) -0.0013(16) -0.0008(15) -0.0064(15)
C25 0.040(2) 0.051(2) 0.058(3) -0.011(2) -0.0015(18) -0.0120(18)
C26 0.039(2) 0.067(3) 0.078(4) -0.018(3) 0.000(2) -0.012(2)
C27 0.046(2) 0.055(3) 0.064(3) -0.002(2) 0.011(2) -0.004(2)
C28 0.062(3) 0.050(2) 0.042(2) -0.004(2) 0.0025(19) 0.000(2)
C29 0.045(2) 0.044(2) 0.045(2) -0.0028(19) -0.0072(17) -0.0050(17)
C30 0.0416(19) 0.0276(18) 0.055(2) -0.0006(17) -0.0075(17) -0.0083(15)
C31 0.0425(19) 0.0337(19) 0.040(2) 0.0038(16) -0.0060(16) -0.0055(15)
C32 0.0404(19) 0.040(2) 0.034(2) -0.0069(16) -0.0048(15) -0.0054(16)
C33 0.046(2) 0.066(3) 0.047(3) -0.022(2) -0.0098(18) 0.0050(19)
C34 0.061(3) 0.077(3) 0.051(3) -0.032(3) -0.001(2) -0.001(2)
C35 0.070(3) 0.076(3) 0.043(3) -0.022(2) -0.015(2) -0.012(2)
C36 0.057(2) 0.070(3) 0.051(3) -0.016(2) -0.021(2) 0.001(2)
C37 0.046(2) 0.055(2) 0.046(2) -0.018(2) -0.0115(17) 0.0036(18)
C38 0.0372(18) 0.041(2) 0.038(2) -0.0122(17) -0.0089(15) 0.0013(15)
C39 0.056(2) 0.048(3) 0.064(3) -0.018(2) -0.009(2) 0.004(2)
C40 0.072(3) 0.060(3) 0.090(4) -0.035(3) -0.013(3) 0.018(3)
C41 0.054(3) 0.093(4) 0.071(3) -0.042(3) -0.010(2) 0.021(3)
C42 0.039(2) 0.083(4) 0.062(3) -0.024(3) -0.0010(19) -0.001(2)
C43 0.042(2) 0.050(2) 0.049(2) -0.012(2) -0.0043(17) -0.0015(17)
C44 0.044(2) 0.040(2) 0.046(2) -0.0182(19) -0.0088(17) -0.0041(17)
C45 0.071(3) 0.084(4) 0.089(4) -0.061(3) -0.001(3) -0.002(3)
C46 0.067(3) 0.037(2) 0.041(2) -0.0068(19) -0.003(2) 0.0020(19)
C47 0.108(4) 0.070(3) 0.069(4) -0.038(3) 0.007(3) 0.013(3)
C48 0.084(4) 0.157(7) 0.115(7) -0.053(6) -0.038(4) 0.004(4)
C49 0.104(6) 0.344(16) 0.140(8) -0.136(10) -0.007(5) 0.010(8)
F1 0.173(3) 0.090(2) 0.059(2) -0.0181(18) -0.008(2) -0.031(2)
F2 0.119(3) 0.103(3) 0.173(4) -0.080(3) -0.021(3) 0.027(2)
F3 0.108(2) 0.088(2) 0.098(2) -0.053(2) 0.0003(18) -0.0274(18)
F4 0.163(3) 0.091(2) 0.110(3) -0.055(2) -0.019(2) -0.037(2)
F5 0.102(2) 0.115(3) 0.128(3) -0.071(3) -0.033(2) 0.013(2)
F6 0.230(5) 0.106(3) 0.052(2) -0.028(2) 0.004(2) -0.039(3)
F7 0.252(6) 0.155(5) 0.126(4) -0.022(4) 0.010(4) 0.082(5)
F8 0.080(3) 0.163(6) 0.606(17) -0.091(8) 0.075(6) -0.029(3)
F9 0.207(6) 0.210(7) 0.195(6) -0.034(5) -0.022(5) 0.126(6)
F10 0.237(6) 0.350(9) 0.184(6) -0.197(7) -0.096(5) 0.116(7)
F11 0.166(6) 0.318(11) 0.533(16) -0.288(12) 0.084(8) -0.104(6)
F12 0.273(9) 0.482(15) 0.216(7) -0.247(10) -0.097(7) 0.164(10)
N1 0.058(2) 0.066(2) 0.047(2) -0.0076(19) -0.0119(17) -0.0151(18)
N2 0.0344(14) 0.0366(16) 0.0420(18) -0.0118(14) -0.0085(12) -0.0076(12)
N3 0.0305(14) 0.0331(15) 0.0337(17) -0.0062(13) -0.0039(12) -0.0059(12)
N4 0.0319(14) 0.0296(15) 0.0313(16) -0.0087(12) -0.0049(11) -0.0013(11)
N5 0.0320(14) 0.0282(14) 0.0356(17) -0.0063(13) -0.0059(12) -0.0038(11)
N6 0.0424(17) 0.055(2) 0.048(2) -0.0153(17) 0.0038(15) -0.0032(15)
N7 0.0429(16) 0.0313(16) 0.0321(17) -0.0045(14) -0.0043(13) -0.0019(13)
N8 0.0345(14) 0.0323(15) 0.0328(16) -0.0059(13) -0.0075(12) -0.0063(12)
N9 0.180(8) 0.277(12) 0.134(7) -0.060(8) -0.075(7) -0.011(7)
P1 0.0324(4) 0.0317(5) 0.0314(5) -0.0041(4) -0.0042(4) -0.0028(4)
P2 0.0330(4) 0.0293(5) 0.0388(5) -0.0042(4) -0.0041(4) -0.0072(4)
P3 0.0998(10) 0.0551(7) 0.0537(8) -0.0273(6) -0.0040(7) -0.0094(7)
P4 0.0599(8) 0.1014(12) 0.0830(11) -0.0427(9) -0.0010(7) 0.0035(8)
Ru1 0.02981(15) 0.02601(16) 0.02907(17) -0.00472(11) -0.00287(11) -0.00422(10)
C50 0.188(12) 0.139(9) 0.253(17) -0.070(11) -0.050(12) 0.084(9)
C51 0.209(13) 0.319(19) 0.102(8) -0.018(10) 0.019(8) -0.060(12)
N10 0.310(18) 0.35(2) 0.46(3) -0.28(2) 0.046(18) 0.076(15)

loop_
_atom_type_symbol
_atom_type_description
_atom_type_scat_dispersion_real
_atom_type_scat_dispersion_imag
_atom_type_scat_source
C C 0.0033 0.0016 'International Tables Vol C Tables 4.2.6.8 and 6.1.1.4'
H H 0.0000 0.0000 'International Tables Vol C Tables 4.2.6.8 and 6.1.1.4'
N N 0.0061 0.0033 'International Tables Vol C Tables 4.2.6.8 and 6.1.1.4'
F F 0.0171 0.0103 'International Tables Vol C Tables 4.2.6.8 and 6.1.1.4'
P P 0.1023 0.0942 'International Tables Vol C Tables 4.2.6.8 and 6.1.1.4'
Ru Ru -1.2594 0.8363 'International Tables Vol C Tables 4.2.6.8 and 6.1.1.4'

loop_
_geom_angle_atom_site_label_1
_geom_angle_atom_site_label_2
_geom_angle_atom_site_label_3
_geom_angle
N1 C1 C2 124.2(6)
C1 C2 C3 119.2(6)
C2 C3 C4 118.6(6)
C5 C4 C3 117.2(5)
N1 C5 C4 125.1(4)
N1 C5 N2 115.3(3)
C4 C5 N2 119.2(4)
N2 C6 N3 102.6(3)
N2 C6 Ru1 136.7(2)
N3 C6 Ru1 120.5(2)
C8 C7 N2 107.1(3)
C7 C8 N3 106.7(3)
N3 C9 N4 109.3(3)
N5 C10 N4 102.6(3)
N5 C10 Ru1 136.7(2)
N4 C10 Ru1 120.4(2)
C12 C11 N5 107.4(3)
C11 C12 N4 106.3(3)
N6 C13 C14 125.4(4)
N6 C13 N5 116.1(3)
C14 C13 N5 118.1(4)
C13 C14 C15 117.0(5)
C16 C15 C14 119.2(5)
C15 C16 C17 119.1(4)
N6 C17 C16 123.8(5)
C19 C18 C23 118.0(4)
C19 C18 P2 121.1(3)
C23 C18 P2 120.8(3)
C20 C19 C18 121.6(4)
C21 C20 C19 119.1(5)
C22 C21 C20 121.0(5)
C21 C22 C23 119.6(4)
C18 C23 C22 120.6(4)
C25 C24 C29 118.5(3)
C25 C24 P2 123.7(3)
C29 C24 P2 117.8(3)
C24 C25 C26 120.5(4)
C27 C26 C25 120.1(4)
C28 C27 C26 120.3(4)
C27 C28 C29 120.2(5)
C28 C29 C24 120.5(4)
C31 C30 P2 110.2(3)
C30 C31 P1 111.8(3)
C33 C32 C37 118.1(4)
C33 C32 P1 119.4(3)
C37 C32 P1 122.1(3)
C34 C33 C32 121.2(4)
C33 C34 C35 120.0(4)
C36 C35 C34 118.9(4)
C37 C36 C35 121.0(4)
C36 C37 C32 120.7(4)
C43 C38 C39 118.2(4)
C43 C38 P1 118.3(3)
C39 C38 P1 123.5(3)
C40 C39 C38 120.7(4)
C41 C40 C39 120.6(5)
C40 C41 C42 120.3(4)
C41 C42 C43 118.9(4)
C38 C43 C42 121.2(4)
N8 C44 C45 177.0(4)
N7 C46 C47 177.7(5)
N9 C48 C49 174.1(12)
C5 N1 C1 115.8(4)
C6 N2 C7 111.4(3)
C6 N2 C5 130.0(3)
C7 N2 C5 118.5(3)
C6 N3 C8 112.2(3)
C6 N3 C9 124.7(3)
C8 N3 C9 122.2(3)
C10 N4 C12 112.4(3)
C10 N4 C9 125.1(3)
C12 N4 C9 122.5(3)
C10 N5 C11 111.3(3)
C10 N5 C13 129.6(3)
C11 N5 C13 119.1(3)
C13 N6 C17 115.5(4)
C46 N7 Ru1 176.9(3)
C44 N8 Ru1 177.0(3)
C38 P1 C32 102.66(16)
C38 P1 C31 104.99(17)
C32 P1 C31 97.83(17)
C38 P1 Ru1 111.83(12)
C32 P1 Ru1 129.30(12)
C31 P1 Ru1 107.32(12)
C18 P2 C24 104.56(17)
C18 P2 C30 100.81(17)
C24 P2 C30 102.18(17)
C18 P2 Ru1 118.76(12)
C24 P2 Ru1 120.65(12)
C30 P2 Ru1 106.88(12)
F2 P3 F6 91.3(3)
F2 P3 F1 90.4(2)
F6 P3 F1 178.4(3)
F2 P3 F3 91.7(2)
F6 P3 F3 90.5(2)
F1 P3 F3 89.26(19)
F2 P3 F5 178.8(3)
F6 P3 F5 89.8(2)
F1 P3 F5 88.6(2)
F3 P3 F5 88.82(19)
F2 P3 F4 89.2(2)
F6 P3 F4 89.9(2)
F1 P3 F4 90.3(2)
F3 P3 F4 178.9(2)
F5 P3 F4 90.2(2)
F8 P4 F10 103.2(7)
F8 P4 F12 82.8(6)
F10 P4 F12 173.9(6)
F8 P4 F11 170.1(7)
F10 P4 F11 86.7(5)
F12 P4 F11 87.2(6)
F8 P4 F9 94.8(5)
F10 P4 F9 86.0(4)
F12 P4 F9 94.6(5)
F11 P4 F9 86.4(5)
F8 P4 F7 84.8(4)
F10 P4 F7 95.6(4)
F12 P4 F7 83.7(4)
F11 P4 F7 93.7(5)
F9 P4 F7 178.3(4)
N7 Ru1 N8 179.42(12)
N7 Ru1 C10 91.34(12)
N8 Ru1 C10 89.24(11)
N7 Ru1 C6 89.04(12)
N8 Ru1 C6 91.02(12)
C10 Ru1 C6 81.83(12)
N7 Ru1 P2 95.50(9)
N8 Ru1 P2 84.47(8)
C10 Ru1 P2 94.92(8)
C6 Ru1 P2 174.49(9)
N7 Ru1 P1 95.03(8)
N8 Ru1 P1 84.39(8)
C10 Ru1 P1 173.53(9)
C6 Ru1 P1 99.41(9)
P2 Ru1 P1 83.32(3)
N10 C50 C51 167.2(18)

loop_
_geom_bond_atom_site_label_1
_geom_bond_atom_site_label_2
_geom_bond_distance
C1 N1 1.343(6)
C1 C2 1.342(9)
C2 C3 1.363(9)
C3 C4 1.389(8)
C4 C5 1.369(6)
C5 N1 1.311(5)
C5 N2 1.433(5)
C6 N2 1.361(4)
C6 N3 1.361(4)
C6 Ru1 2.112(3)
C7 C8 1.317(5)
C7 N2 1.396(5)
C8 N3 1.384(4)
C9 N3 1.454(4)
C9 N4 1.460(4)
C10 N5 1.360(4)
C10 N4 1.363(4)
C10 Ru1 2.097(3)
C11 C12 1.325(5)
C11 N5 1.384(4)
C12 N4 1.374(4)
C13 N6 1.316(5)
C13 C14 1.377(5)
C13 N5 1.445(4)
C14 C15 1.392(6)
C15 C16 1.356(8)
C16 C17 1.365(8)
C17 N6 1.352(5)
C18 C19 1.387(6)
C18 C23 1.386(5)
C18 P2 1.836(4)
C19 C20 1.378(6)
C20 C21 1.372(6)
C21 C22 1.367(7)
C22 C23 1.392(7)
C24 C25 1.382(5)
C24 C29 1.396(6)
C24 P2 1.844(4)
C25 C26 1.388(6)
C26 C27 1.378(7)
C27 C28 1.360(7)
C28 C29 1.388(6)
C30 C31 1.506(5)
C30 P2 1.851(4)
C31 P1 1.844(4)
C32 C33 1.383(5)
C32 C37 1.388(5)
C32 P1 1.832(4)
C33 C34 1.384(6)
C34 C35 1.387(6)
C35 C36 1.375(6)
C36 C37 1.376(6)
C38 C43 1.382(5)
C38 C39 1.386(5)
C38 P1 1.829(3)
C39 C40 1.377(6)
C40 C41 1.355(7)
C41 C42 1.387(7)
C42 C43 1.390(6)
C44 N8 1.134(4)
C44 C45 1.455(6)
C46 N7 1.141(5)
C46 C47 1.461(6)
C48 N9 1.100(10)
C48 C49 1.397(11)
F1 P3 1.583(3)
F2 P3 1.560(4)
F3 P3 1.589(3)
F4 P3 1.593(3)
F5 P3 1.589(4)
F6 P3 1.562(4)
F7 P4 1.542(5)
F8 P4 1.420(5)
F9 P4 1.513(5)
F10 P4 1.472(5)
F11 P4 1.498(7)
F12 P4 1.495(7)
N7 Ru1 2.009(3)
N8 Ru1 2.034(3)
P1 Ru1 2.4131(9)
P2 Ru1 2.3853(9)
C50 N10 1.23(2)
C50 C51 1.344(17)
